data_1557414
loop_
_publ_author_name
'Lough, Alan J.'
'Ho, Angel'
'Tam, William'

_publ_section_title
;
 [(1<i>R</i>*,3<i>S</i>*,4<i>S</i>*)-3-(2-Hydroxybenzoyl)-1,2,3,4-tetrahydro-1,4-epoxynaphthalen-1-yl]methyl
 4-nitrobenzoate
;
_journal_coeditor_code HB4338
_journal_issue 2
_journal_name_full IUCrData
_journal_page_first x200265
_journal_paper_doi 10.1107/S2414314620002655
_journal_volume 5
_journal_year 2020
_chemical_formula_iupac 'C25 H19 N O7'
_chemical_formula_moiety 'C25 H19 N O7'
_chemical_formula_sum 'C25 H19 N O7'
_chemical_formula_weight 445.41
_chemical_name_systematic
'[(1<i>R</i>*,3<i>S</i>*,4<i>S</i>*)-3-(2-Hydroxybenzoyl)-1,2,3,4-tetrahydro-1,4-epoxynaphthalen-1-yl]methyl 4-nitrobenzoate'
_space_group_crystal_system monoclinic
_space_group_IT_number 14
_space_group_name_Hall '-P 2ybc'
_space_group_name_H-M_alt 'P 1 21/c 1'
_atom_sites_solution_hydrogens mixed
_atom_sites_solution_primary dual
_audit_creation_method SHELXL-2018/3
_cell_angle_alpha 90
_cell_angle_beta 101.898(2)
_cell_angle_gamma 90
_cell_formula_units_Z 4
_cell_length_a 14.7455(10)
_cell_length_b 11.9504(8)
_cell_length_c 11.9649(8)
_cell_measurement_reflns_used 9213
_cell_measurement_temperature 150(2)
_cell_measurement_theta_max 27.24
_cell_measurement_theta_min 2.44
_cell_volume 2063.1(2)
_computing_cell_refinement
;
APEX3 (Bruker, 2019)
;
_computing_data_collection
;
APEX3 (Bruker, 2019)
;
_computing_data_reduction
;
SAINT (Bruker, 2019)
;
_computing_molecular_graphics
;
PLATON (Spek, 2020)
;
_computing_publication_material
;
publCIF (Westrip, 2010)
;
_computing_structure_refinement
;
SHELXL2018 (Sheldrick, 2015b)
;
_computing_structure_solution
;
SHELXT2014 (Sheldrick, 2015a)
;
_diffrn_ambient_temperature 150(2)
_diffrn_measured_fraction_theta_full 0.998
_diffrn_measured_fraction_theta_max 0.998
_diffrn_measurement_device_type 'Bruker Kappa APEX DUO PHOTON II'
_diffrn_measurement_method '\f and \w scans'
_diffrn_radiation_type MoK\a
_diffrn_radiation_wavelength 0.71073
_diffrn_reflns_av_R_equivalents 0.0590
_diffrn_reflns_av_unetI/netI 0.0357
_diffrn_reflns_limit_h_max 19
_diffrn_reflns_limit_h_min -19
_diffrn_reflns_limit_k_max 15
_diffrn_reflns_limit_k_min -15
_diffrn_reflns_limit_l_max 15
_diffrn_reflns_limit_l_min -15
_diffrn_reflns_number 40054
_diffrn_reflns_theta_full 25.242
_diffrn_reflns_theta_max 27.513
_diffrn_reflns_theta_min 1.411
_diffrn_source 'sealed tube with Bruker Triumph monochromator'
_exptl_absorpt_coefficient_mu 0.106
_exptl_absorpt_correction_T_max 0.7456
_exptl_absorpt_correction_T_min 0.6227
_exptl_absorpt_correction_type multi-scan
_exptl_absorpt_process_details
;
(Krause <i>et al.</i>,  2015)
;
_exptl_crystal_colour colourless
_exptl_crystal_density_diffrn 1.434
_exptl_crystal_description Shard
_exptl_crystal_F_000 928
_exptl_crystal_size_max 0.320
_exptl_crystal_size_mid 0.300
_exptl_crystal_size_min 0.160
_refine_diff_density_max 0.250
_refine_diff_density_min -0.213
_refine_ls_extinction_method none
_refine_ls_goodness_of_fit_ref 1.011
_refine_ls_hydrogen_treatment mixed
_refine_ls_matrix_type full
_refine_ls_number_parameters 302
_refine_ls_number_reflns 4727
_refine_ls_number_restraints 0
_refine_ls_restrained_S_all 1.011
_refine_ls_R_factor_all 0.0617
_refine_ls_R_factor_gt 0.0359
_refine_ls_shift/su_max 0.000
_refine_ls_shift/su_mean 0.000
_refine_ls_structure_factor_coef Fsqd
_refine_ls_weighting_details 'w=1/[\s^2^(Fo^2^)+(0.0390P)^2^+0.5845P] where P=(Fo^2^+2Fc^2^)/3'
_refine_ls_weighting_scheme calc
_refine_ls_wR_factor_gt 0.0821
_refine_ls_wR_factor_ref 0.0930
_reflns_number_gt 3399
_reflns_number_total 4727
_reflns_threshold_expression 'I > 2\s(I)'
_cod_data_source_file hb4338sup1.cif
_cod_data_source_block I
_cod_original_sg_symbol_H-M 'P 21/c'
_cod_database_code 1557414
_shelx_space_group_comment
;
The symmetry employed for this shelxl refinement is uniquely defined
by the following loop, which should always be used as a source of
symmetry information in preference to the above space-group names.
They are only intended as comments.
;
_shelx_estimated_absorpt_t_min 0.967
_shelx_estimated_absorpt_t_max 0.983

loop_
_space_group_symop_operation_xyz
'x, y, z'
'-x, y+1/2, -z+1/2'
'-x, -y, -z'
'x, -y-1/2, z-1/2'

loop_
_atom_site_type_symbol
_atom_site_label
_atom_site_fract_x
_atom_site_fract_y
_atom_site_fract_z
_atom_site_U_iso_or_equiv
_atom_site_adp_type
_atom_site_calc_flag
_atom_site_occupancy
_atom_site_disorder_assembly
_atom_site_disorder_group
O O1 0.21520(6) 0.45410(8) 0.52221(8) 0.0254(2) Uani d 1 . .
O O2 0.09918(8) 0.66077(8) 0.55530(9) 0.0357(3) Uani d 1 . .
O O3 0.08195(8) 0.86474(10) 0.60434(9) 0.0376(3) Uani d 1 . .
H H3O 0.0802(14) 0.7862(18) 0.6067(18) 0.069(6) Uiso d 1 . .
O O4 0.37771(6) 0.32000(8) 0.53811(9) 0.0295(2) Uani d 1 . .
O O5 0.53204(7) 0.32594(9) 0.60060(9) 0.0336(2) Uani d 1 . .
O O6 0.35631(8) -0.23766(9) 0.63820(10) 0.0430(3) Uani d 1 . .
O O7 0.50514(8) -0.25121(9) 0.65612(9) 0.0393(3) Uani d 1 . .
N N1 0.43308(9) -0.19667(10) 0.64302(10) 0.0317(3) Uani d 1 . .
C C1 0.27856(9) 0.46052(11) 0.44429(11) 0.0239(3) Uani d 1 . .
C C2 0.26049(9) 0.58196(11) 0.39894(12) 0.0247(3) Uani d 1 . .
H H2A 0.275088 0.590603 0.322264 0.030 Uiso calc 1 . .
H H2B 0.296733 0.637046 0.451839 0.030 Uiso calc 1 . .
C C3 0.15431(9) 0.59376(11) 0.39449(11) 0.0238(3) Uani d 1 . .
H H3A 0.120016 0.605331 0.314073 0.029 Uiso calc 1 . .
C C4 0.13143(9) 0.47745(11) 0.43864(12) 0.0249(3) Uani d 1 . .
H H4A 0.072919 0.474098 0.468439 0.030 Uiso calc 1 . .
C C5 0.13776(9) 0.39344(11) 0.34635(12) 0.0249(3) Uani d 1 . .
C C6 0.07283(10) 0.33873(12) 0.26533(13) 0.0302(3) Uani d 1 . .
H H6A 0.008319 0.348599 0.261361 0.036 Uiso calc 1 . .
C C7 0.10549(11) 0.26840(12) 0.18949(13) 0.0332(3) Uani d 1 . .
H H7A 0.062396 0.228731 0.133444 0.040 Uiso calc 1 . .
C C8 0.19923(11) 0.25522(12) 0.19418(12) 0.0319(3) Uani d 1 . .
H H8A 0.219548 0.206293 0.141757 0.038 Uiso calc 1 . .
C C9 0.26456(10) 0.31274(11) 0.27481(12) 0.0283(3) Uani d 1 . .
H H9A 0.329065 0.304773 0.277455 0.034 Uiso calc 1 . .
C C10 0.23228(9) 0.38140(11) 0.35039(11) 0.0235(3) Uani d 1 . .
C C11 0.13163(9) 0.68588(11) 0.47082(11) 0.0254(3) Uani d 1 . .
C C12 0.14368(9) 0.80400(11) 0.44234(12) 0.0250(3) Uani d 1 . .
C C13 0.11508(10) 0.88844(12) 0.50972(12) 0.0283(3) Uani d 1 . .
C C14 0.11990(10) 1.00024(12) 0.47954(14) 0.0349(4) Uani d 1 . .
H H14A 0.100414 1.056998 0.524970 0.042 Uiso calc 1 . .
C C15 0.15290(11) 1.02872(12) 0.38389(14) 0.0369(4) Uani d 1 . .
H H15A 0.155158 1.105273 0.363255 0.044 Uiso calc 1 . .
C C16 0.18300(10) 0.94724(12) 0.31691(13) 0.0340(3) Uani d 1 . .
H H16A 0.206590 0.967947 0.251714 0.041 Uiso calc 1 . .
C C17 0.17825(10) 0.83600(12) 0.34613(12) 0.0287(3) Uani d 1 . .
H H17A 0.198678 0.780174 0.300444 0.034 Uiso calc 1 . .
C C18 0.37610(10) 0.43650(11) 0.50427(12) 0.0279(3) Uani d 1 . .
H H18A 0.419456 0.449528 0.452497 0.034 Uiso calc 1 . .
H H18B 0.394223 0.485260 0.572100 0.034 Uiso calc 1 . .
C C19 0.46027(9) 0.27418(12) 0.57989(11) 0.0253(3) Uani d 1 . .
C C20 0.45169(9) 0.15105(11) 0.59774(11) 0.0247(3) Uani d 1 . .
C C21 0.36672(9) 0.09770(12) 0.56869(12) 0.0274(3) Uani d 1 . .
H H21A 0.312763 0.139404 0.536667 0.033 Uiso calc 1 . .
C C22 0.36020(10) -0.01641(12) 0.58624(12) 0.0287(3) Uani d 1 . .
H H22A 0.302095 -0.053641 0.568005 0.034 Uiso calc 1 . .
C C23 0.44020(10) -0.07438(12) 0.63079(11) 0.0273(3) Uani d 1 . .
C C24 0.52603(10) -0.02386(12) 0.65983(12) 0.0293(3) Uani d 1 . .
H H24A 0.579934 -0.066435 0.689955 0.035 Uiso calc 1 . .
C C25 0.53146(10) 0.09052(12) 0.64388(12) 0.0284(3) Uani d 1 . .
H H25A 0.589463 0.127695 0.664342 0.034 Uiso calc 1 . .

loop_
_atom_site_aniso_label
_atom_site_aniso_U_11
_atom_site_aniso_U_22
_atom_site_aniso_U_33
_atom_site_aniso_U_12
_atom_site_aniso_U_13
_atom_site_aniso_U_23
O1 0.0287(5) 0.0252(5) 0.0235(5) 0.0008(4) 0.0085(4) 0.0022(4)
O2 0.0536(7) 0.0288(5) 0.0292(5) 0.0063(5) 0.0189(5) 0.0028(4)
O3 0.0493(7) 0.0330(6) 0.0332(6) 0.0069(5) 0.0145(5) -0.0052(5)
O4 0.0247(5) 0.0248(5) 0.0380(6) 0.0019(4) 0.0040(4) 0.0041(4)
O5 0.0259(5) 0.0370(6) 0.0358(6) -0.0032(5) 0.0019(4) 0.0034(5)
O6 0.0423(7) 0.0330(6) 0.0484(7) -0.0031(5) -0.0029(5) 0.0024(5)
O7 0.0485(7) 0.0354(6) 0.0344(6) 0.0168(5) 0.0097(5) 0.0035(5)
N1 0.0408(8) 0.0302(7) 0.0224(6) 0.0058(6) 0.0027(5) -0.0004(5)
C1 0.0258(7) 0.0230(7) 0.0245(7) -0.0012(5) 0.0085(6) 0.0011(5)
C2 0.0277(7) 0.0212(6) 0.0260(7) -0.0009(5) 0.0074(6) 0.0007(5)
C3 0.0272(7) 0.0219(7) 0.0228(7) 0.0008(5) 0.0059(5) 0.0002(5)
C4 0.0236(7) 0.0241(7) 0.0278(7) 0.0015(5) 0.0072(6) 0.0017(6)
C5 0.0278(7) 0.0193(6) 0.0280(7) -0.0008(5) 0.0069(6) 0.0025(5)
C6 0.0279(7) 0.0254(7) 0.0360(8) -0.0022(6) 0.0036(6) 0.0018(6)
C7 0.0402(9) 0.0258(7) 0.0307(8) -0.0053(6) 0.0007(7) -0.0019(6)
C8 0.0441(9) 0.0242(7) 0.0284(7) 0.0012(6) 0.0098(7) -0.0032(6)
C9 0.0311(8) 0.0251(7) 0.0305(8) 0.0010(6) 0.0105(6) 0.0011(6)
C10 0.0265(7) 0.0202(6) 0.0242(7) -0.0012(5) 0.0058(5) 0.0031(5)
C11 0.0273(7) 0.0263(7) 0.0220(7) 0.0039(6) 0.0036(6) 0.0020(6)
C12 0.0250(7) 0.0240(7) 0.0239(7) 0.0026(5) 0.0003(5) 0.0000(5)
C13 0.0268(7) 0.0280(7) 0.0279(7) 0.0035(6) 0.0010(6) -0.0021(6)
C14 0.0317(8) 0.0259(7) 0.0440(9) 0.0040(6) 0.0005(7) -0.0062(7)
C15 0.0372(9) 0.0223(7) 0.0460(9) 0.0010(6) -0.0032(7) 0.0046(7)
C16 0.0354(8) 0.0305(8) 0.0338(8) -0.0035(6) 0.0015(7) 0.0066(6)
C17 0.0307(7) 0.0267(7) 0.0269(7) -0.0006(6) 0.0018(6) 0.0006(6)
C18 0.0282(7) 0.0227(7) 0.0322(8) -0.0011(6) 0.0044(6) 0.0022(6)
C19 0.0237(7) 0.0326(8) 0.0197(7) 0.0025(6) 0.0049(5) -0.0008(6)
C20 0.0265(7) 0.0281(7) 0.0200(6) 0.0027(6) 0.0060(5) -0.0010(5)
C21 0.0244(7) 0.0293(7) 0.0286(7) 0.0057(6) 0.0053(6) -0.0008(6)
C22 0.0269(7) 0.0287(7) 0.0305(7) 0.0004(6) 0.0058(6) -0.0025(6)
C23 0.0336(8) 0.0277(7) 0.0208(7) 0.0061(6) 0.0062(6) -0.0002(5)
C24 0.0289(8) 0.0335(8) 0.0243(7) 0.0090(6) 0.0030(6) 0.0004(6)
C25 0.0248(7) 0.0344(8) 0.0251(7) 0.0023(6) 0.0035(6) -0.0018(6)

loop_
_atom_type_symbol
_atom_type_description
_atom_type_scat_dispersion_real
_atom_type_scat_dispersion_imag
_atom_type_scat_source
C C 0.0033 0.0016 'International Tables Vol C Tables 4.2.6.8 and 6.1.1.4'
H H 0.0000 0.0000 'International Tables Vol C Tables 4.2.6.8 and 6.1.1.4'
N N 0.0061 0.0033 'International Tables Vol C Tables 4.2.6.8 and 6.1.1.4'
O O 0.0106 0.0060 'International Tables Vol C Tables 4.2.6.8 and 6.1.1.4'

loop_
_geom_angle_atom_site_label_1
_geom_angle_atom_site_label_2
_geom_angle_atom_site_label_3
_geom_angle_site_symmetry_1
_geom_angle_site_symmetry_3
_geom_angle
_geom_angle_publ_flag
C4 O1 C1 . . 96.71(9) ?
C13 O3 H3O . . 104.6(13) ?
C19 O4 C18 . . 117.40(11) ?
O6 N1 O7 . . 124.11(13) ?
O6 N1 C23 . . 118.42(12) ?
O7 N1 C23 . . 117.46(13) ?
O1 C1 C18 . . 111.35(11) ?
O1 C1 C10 . . 101.05(10) ?
C18 C1 C10 . . 118.44(11) ?
O1 C1 C2 . . 100.78(10) ?
C18 C1 C2 . . 115.17(11) ?
C10 C1 C2 . . 107.74(11) ?
C1 C2 C3 . . 101.24(10) ?
C1 C2 H2A . . 111.5 ?
C3 C2 H2A . . 111.5 ?
C1 C2 H2B . . 111.5 ?
C3 C2 H2B . . 111.5 ?
H2A C2 H2B . . 109.3 ?
C11 C3 C4 . . 110.90(11) ?
C11 C3 C2 . . 112.98(11) ?
C4 C3 C2 . . 101.22(10) ?
C11 C3 H3A . . 110.5 ?
C4 C3 H3A . . 110.5 ?
C2 C3 H3A . . 110.5 ?
O1 C4 C5 . . 101.80(10) ?
O1 C4 C3 . . 101.18(10) ?
C5 C4 C3 . . 107.26(11) ?
O1 C4 H4A . . 115.0 ?
C5 C4 H4A . . 115.0 ?
C3 C4 H4A . . 115.0 ?
C6 C5 C10 . . 121.37(13) ?
C6 C5 C4 . . 133.71(13) ?
C10 C5 C4 . . 104.82(11) ?
C5 C6 C7 . . 117.43(13) ?
C5 C6 H6A . . 121.3 ?
C7 C6 H6A . . 121.3 ?
C8 C7 C6 . . 121.32(14) ?
C8 C7 H7A . . 119.3 ?
C6 C7 H7A . . 119.3 ?
C7 C8 C9 . . 120.95(13) ?
C7 C8 H8A . . 119.5 ?
C9 C8 H8A . . 119.5 ?
C10 C9 C8 . . 117.70(13) ?
C10 C9 H9A . . 121.2 ?
C8 C9 H9A . . 121.2 ?
C9 C10 C5 . . 121.20(13) ?
C9 C10 C1 . . 133.92(12) ?
C5 C10 C1 . . 104.80(11) ?
O2 C11 C12 . . 120.38(12) ?
O2 C11 C3 . . 119.12(12) ?
C12 C11 C3 . . 120.43(12) ?
C17 C12 C13 . . 118.41(13) ?
C17 C12 C11 . . 122.17(12) ?
C13 C12 C11 . . 119.33(13) ?
O3 C13 C14 . . 117.75(13) ?
O3 C13 C12 . . 122.09(13) ?
C14 C13 C12 . . 120.16(14) ?
C15 C14 C13 . . 119.99(14) ?
C15 C14 H14A . . 120.0 ?
C13 C14 H14A . . 120.0 ?
C14 C15 C16 . . 121.06(14) ?
C14 C15 H15A . . 119.5 ?
C16 C15 H15A . . 119.5 ?
C17 C16 C15 . . 119.31(15) ?
C17 C16 H16A . . 120.3 ?
C15 C16 H16A . . 120.3 ?
C16 C17 C12 . . 121.05(14) ?
C16 C17 H17A . . 119.5 ?
C12 C17 H17A . . 119.5 ?
O4 C18 C1 . . 106.08(11) ?
O4 C18 H18A . . 110.5 ?
C1 C18 H18A . . 110.5 ?
O4 C18 H18B . . 110.5 ?
C1 C18 H18B . . 110.5 ?
H18A C18 H18B . . 108.7 ?
O5 C19 O4 . . 124.08(13) ?
O5 C19 C20 . . 124.85(12) ?
O4 C19 C20 . . 111.08(11) ?
C21 C20 C25 . . 120.42(13) ?
C21 C20 C19 . . 121.05(12) ?
C25 C20 C19 . . 118.53(12) ?
C20 C21 C22 . . 120.16(13) ?
C20 C21 H21A . . 119.9 ?
C22 C21 H21A . . 119.9 ?
C23 C22 C21 . . 118.22(13) ?
C23 C22 H22A . . 120.9 ?
C21 C22 H22A . . 120.9 ?
C22 C23 C24 . . 123.04(14) ?
C22 C23 N1 . . 117.66(13) ?
C24 C23 N1 . . 119.26(12) ?
C23 C24 C25 . . 118.24(13) ?
C23 C24 H24A . . 120.9 ?
C25 C24 H24A . . 120.9 ?
C24 C25 C20 . . 119.91(13) ?
C24 C25 H25A . . 120.0 ?
C20 C25 H25A . . 120.0 ?

loop_
_geom_bond_atom_site_label_1
_geom_bond_atom_site_label_2
_geom_bond_site_symmetry_2
_geom_bond_distance
_geom_bond_publ_flag
O1 C4 . 1.4471(16) ?
O1 C1 . 1.4515(15) ?
O2 C11 . 1.2410(16) ?
O3 C13 . 1.3523(18) ?
O3 H3O . 0.94(2) ?
O4 C19 . 1.3345(16) ?
O4 C18 . 1.4487(16) ?
O5 C19 . 1.2066(16) ?
O6 N1 . 1.2238(16) ?
O7 N1 . 1.2287(15) ?
N1 C23 . 1.4746(19) ?
C1 C18 . 1.4968(19) ?
C1 C10 . 1.5185(18) ?
C1 C2 . 1.5531(18) ?
C2 C3 . 1.5620(19) ?
C2 H2A . 0.9900 ?
C2 H2B . 0.9900 ?
C3 C11 . 1.5112(18) ?
C3 C4 . 1.5486(18) ?
C3 H3A . 1.0000 ?
C4 C5 . 1.5095(19) ?
C4 H4A . 1.0000 ?
C5 C6 . 1.3788(19) ?
C5 C10 . 1.3920(19) ?
C6 C7 . 1.393(2) ?
C6 H6A . 0.9500 ?
C7 C8 . 1.381(2) ?
C7 H7A . 0.9500 ?
C8 C9 . 1.396(2) ?
C8 H8A . 0.9500 ?
C9 C10 . 1.3766(19) ?
C9 H9A . 0.9500 ?
C11 C12 . 1.4715(19) ?
C12 C17 . 1.405(2) ?
C12 C13 . 1.4093(19) ?
C13 C14 . 1.390(2) ?
C14 C15 . 1.375(2) ?
C14 H14A . 0.9500 ?
C15 C16 . 1.391(2) ?
C15 H15A . 0.9500 ?
C16 C17 . 1.380(2) ?
C16 H16A . 0.9500 ?
C17 H17A . 0.9500 ?
C18 H18A . 0.9900 ?
C18 H18B . 0.9900 ?
C19 C20 . 1.4959(19) ?
C20 C21 . 1.3848(19) ?
C20 C25 . 1.3942(19) ?
C21 C22 . 1.386(2) ?
C21 H21A . 0.9500 ?
C22 C23 . 1.3770(19) ?
C22 H22A . 0.9500 ?
C23 C24 . 1.380(2) ?
C24 C25 . 1.385(2) ?
C24 H24A . 0.9500 ?
C25 H25A . 0.9500 ?

loop_
_geom_hbond_atom_site_label_D
_geom_hbond_atom_site_label_H
_geom_hbond_atom_site_label_A
_geom_hbond_site_symmetry_A
_geom_hbond_distance_DH
_geom_hbond_distance_HA
_geom_hbond_distance_DA
_geom_hbond_angle_DHA
_geom_hbond_publ_flag
O3 H3O O2 . 0.94(2) 1.67(2) 2.5321(15) 151.7(19) yes
C3 H3A O3 4_575 1.00 2.48 3.4510(17) 163 yes
C8 H8A O1 4_565 0.95 2.38 3.2782(17) 157 yes
C9 H9A O7 3_656 0.95 2.49 3.4057(19) 161 yes

loop_
_geom_torsion_atom_site_label_1
_geom_torsion_atom_site_label_2
_geom_torsion_atom_site_label_3
_geom_torsion_atom_site_label_4
_geom_torsion_site_symmetry_1
_geom_torsion_site_symmetry_2
_geom_torsion_site_symmetry_3
_geom_torsion_site_symmetry_4
_geom_torsion
_geom_torsion_publ_flag
C4 O1 C1 C18 . . . . -178.46(11) ?
C4 O1 C1 C10 . . . . -51.79(11) ?
C4 O1 C1 C2 . . . . 58.90(11) ?
O1 C1 C2 C3 . . . . -35.63(12) ?
C18 C1 C2 C3 . . . . -155.56(11) ?
C10 C1 C2 C3 . . . . 69.79(12) ?
C1 C2 C3 C11 . . . . 118.93(12) ?
C1 C2 C3 C4 . . . . 0.30(12) ?
C1 O1 C4 C5 . . . . 51.61(11) ?
C1 O1 C4 C3 . . . . -58.89(11) ?
C11 C3 C4 O1 . . . . -84.83(12) ?
C2 C3 C4 O1 . . . . 35.28(12) ?
C11 C3 C4 C5 . . . . 168.93(11) ?
C2 C3 C4 C5 . . . . -70.96(12) ?
O1 C4 C5 C6 . . . . 151.71(15) ?
C3 C4 C5 C6 . . . . -102.49(17) ?
O1 C4 C5 C10 . . . . -32.04(13) ?
C3 C4 C5 C10 . . . . 73.76(13) ?
C10 C5 C6 C7 . . . . 1.7(2) ?
C4 C5 C6 C7 . . . . 177.47(14) ?
C5 C6 C7 C8 . . . . -0.9(2) ?
C6 C7 C8 C9 . . . . -0.5(2) ?
C7 C8 C9 C10 . . . . 1.0(2) ?
C8 C9 C10 C5 . . . . -0.2(2) ?
C8 C9 C10 C1 . . . . -176.44(14) ?
C6 C5 C10 C9 . . . . -1.2(2) ?
C4 C5 C10 C9 . . . . -178.00(12) ?
C6 C5 C10 C1 . . . . 176.00(12) ?
C4 C5 C10 C1 . . . . -0.82(13) ?
O1 C1 C10 C9 . . . . -150.10(15) ?
C18 C1 C10 C9 . . . . -28.3(2) ?
C2 C1 C10 C9 . . . . 104.67(17) ?
O1 C1 C10 C5 . . . . 33.25(12) ?
C18 C1 C10 C5 . . . . 155.09(12) ?
C2 C1 C10 C5 . . . . -71.98(13) ?
C4 C3 C11 O2 . . . . -0.02(17) ?
C2 C3 C11 O2 . . . . -112.86(14) ?
C4 C3 C11 C12 . . . . -177.14(12) ?
C2 C3 C11 C12 . . . . 70.02(15) ?
O2 C11 C12 C17 . . . . -178.58(13) ?
C3 C11 C12 C17 . . . . -1.5(2) ?
O2 C11 C12 C13 . . . . -2.1(2) ?
C3 C11 C12 C13 . . . . 174.94(12) ?
C17 C12 C13 O3 . . . . -179.28(12) ?
C11 C12 C13 O3 . . . . 4.1(2) ?
C17 C12 C13 C14 . . . . 1.1(2) ?
C11 C12 C13 C14 . . . . -175.51(13) ?
O3 C13 C14 C15 . . . . -179.85(13) ?
C12 C13 C14 C15 . . . . -0.2(2) ?
C13 C14 C15 C16 . . . . -0.9(2) ?
C14 C15 C16 C17 . . . . 1.0(2) ?
C15 C16 C17 C12 . . . . -0.1(2) ?
C13 C12 C17 C16 . . . . -0.9(2) ?
C11 C12 C17 C16 . . . . 175.55(13) ?
C19 O4 C18 C1 . . . . 171.18(11) ?
O1 C1 C18 O4 . . . . 66.60(13) ?
C10 C1 C18 O4 . . . . -49.87(15) ?
C2 C1 C18 O4 . . . . -179.47(11) ?
C18 O4 C19 O5 . . . . 6.95(19) ?
C18 O4 C19 C20 . . . . -173.23(11) ?
O5 C19 C20 C21 . . . . -178.22(13) ?
O4 C19 C20 C21 . . . . 1.96(18) ?
O5 C19 C20 C25 . . . . 1.4(2) ?
O4 C19 C20 C25 . . . . -178.39(11) ?
C25 C20 C21 C22 . . . . 0.6(2) ?
C19 C20 C21 C22 . . . . -179.80(13) ?
C20 C21 C22 C23 . . . . -1.2(2) ?
C21 C22 C23 C24 . . . . 0.8(2) ?
C21 C22 C23 N1 . . . . -176.67(12) ?
O6 N1 C23 C22 . . . . -16.19(19) ?
O7 N1 C23 C22 . . . . 162.95(12) ?
O6 N1 C23 C24 . . . . 166.29(13) ?
O7 N1 C23 C24 . . . . -14.57(18) ?
C22 C23 C24 C25 . . . . 0.4(2) ?
N1 C23 C24 C25 . . . . 177.78(12) ?
C23 C24 C25 C20 . . . . -1.1(2) ?
C21 C20 C25 C24 . . . . 0.6(2) ?
C19 C20 C25 C24 . . . . -179.03(12) ?

_cod_database_fobs_code 1557414
